data_4506558
loop_
_publ_author_name
'Jing, Xuemin'
'Zhou, Xiaoying'
'Zhao, Tingting'
'Huo, Qisheng'
'Liu, Yunling'

_publ_section_title
;
 Construction of Lanthanide--Organic Frameworks from
 2-(pyridine-3-yl)-1H-4,5-imidazoledicarboxylate and Oxalate
;
_journal_issue 8
_journal_name_full 'Crystal Growth &amp; Design'
_journal_page_first 4225
_journal_paper_doi 10.1021/cg300719z
_journal_volume 12
_journal_year 2012
_chemical_formula_moiety C11H10ClN3O8Sm
_chemical_formula_sum 'C11 H10 Cl N3 O8 Sm'
_chemical_formula_weight 498.02
_chemical_melting_point ?
_chemical_name_systematic
; 
 ? 
;
_space_group_IT_number 15
_symmetry_cell_setting monoclinic
_symmetry_space_group_name_Hall '-C 2yc'
_symmetry_space_group_name_H-M 'C 1 2/c 1'
_atom_sites_solution_hydrogens geom
_atom_sites_solution_primary direct
_atom_sites_solution_secondary difmap
_audit_creation_method SHELXL-97
_cell_angle_alpha 90.00
_cell_angle_beta 125.17(3)
_cell_angle_gamma 90.00
_cell_formula_units_Z 8
_cell_length_a 28.229(6)
_cell_length_b 7.0072(14)
_cell_length_c 16.661(3)
_cell_measurement_temperature 293(2)
_cell_volume 2694.0(14)
_computing_cell_refinement Process-auto
_computing_data_collection Process-auto
_computing_data_reduction Process-auto
_computing_structure_refinement 'SHELXL-97 (Sheldrick, 1997)'
_computing_structure_solution 'SHELXS-97 (Sheldrick, 1990)'
_diffrn_ambient_temperature 293(2)
_diffrn_detector_area_resol_mean 10.0
_diffrn_measured_fraction_theta_full 0.997
_diffrn_measured_fraction_theta_max 0.997
_diffrn_measurement_device_type 'Rigaku RAXIS-RAPID'
_diffrn_measurement_method omega-scan
_diffrn_radiation_monochromator graphite
_diffrn_radiation_source 'fine-focus sealed tube'
_diffrn_radiation_type MoK\a
_diffrn_radiation_wavelength 0.71073
_diffrn_reflns_av_R_equivalents 0.0422
_diffrn_reflns_av_sigmaI/netI 0.0352
_diffrn_reflns_limit_h_max 36
_diffrn_reflns_limit_h_min -36
_diffrn_reflns_limit_k_max 9
_diffrn_reflns_limit_k_min -9
_diffrn_reflns_limit_l_max 21
_diffrn_reflns_limit_l_min -20
_diffrn_reflns_number 12537
_diffrn_reflns_theta_full 27.45
_diffrn_reflns_theta_max 27.45
_diffrn_reflns_theta_min 2.99
_diffrn_standards_decay_% 0
_diffrn_standards_interval_count 0
_diffrn_standards_interval_time 0
_diffrn_standards_number 0
_exptl_absorpt_coefficient_mu 4.612
_exptl_absorpt_correction_T_max 0.7806
_exptl_absorpt_correction_T_min 0.7609
_exptl_absorpt_correction_type empirical
_exptl_absorpt_process_details Process-auto
_exptl_crystal_colour yellow
_exptl_crystal_density_diffrn 2.456
_exptl_crystal_density_meas ?
_exptl_crystal_density_method 'not measured'
_exptl_crystal_description block
_exptl_crystal_F_000 1920
_exptl_crystal_size_max 0.18
_exptl_crystal_size_mid 0.16
_exptl_crystal_size_min 0.12
_refine_diff_density_max 3.896
_refine_diff_density_min -3.103
_refine_diff_density_rms 0.323
_refine_ls_extinction_method none
_refine_ls_goodness_of_fit_ref 1.070
_refine_ls_hydrogen_treatment mixed
_refine_ls_matrix_type full
_refine_ls_number_parameters 221
_refine_ls_number_reflns 3061
_refine_ls_number_restraints 24
_refine_ls_restrained_S_all 1.082
_refine_ls_R_factor_all 0.0577
_refine_ls_R_factor_gt 0.0563
_refine_ls_shift/su_max 0.001
_refine_ls_shift/su_mean 0.000
_refine_ls_structure_factor_coef Fsqd
_refine_ls_weighting_details 'calc w=1/[\s^2^(Fo^2^)+(0.0714P)^2^+133.9690P] where P=(Fo^2^+2Fc^2^)/3'
_refine_ls_weighting_scheme calc
_refine_ls_wR_factor_gt 0.1469
_refine_ls_wR_factor_ref 0.1480
_reflns_number_gt 2925
_reflns_number_total 3061
_reflns_threshold_expression >2sigma(I)
_cod_data_source_file cg300719z_si_004.cif
_cod_data_source_block y
_cod_depositor_comments
;
The following automatic conversions were performed:

'_chemical_melting_point' value 'not measured' was changed to '?' -
the value is undefined or not given.

'_symmetry_cell_setting' value
'Monoclinic' changed to 'monoclinic' according to
/home/saulius/struct/CIF-dictionaries/cif_core.dic dictionary named
'cif_core.dic' version 2.4.2 from 2011-04-26.

Automatic conversion script
Id: cif_fix_values 1891 2012-01-12 08:04:46Z andrius 

The following automatic conversions were performed:

'_exptl_crystal_density_meas' value 'none' was changed to '?' - the
value is perceived as not measured.

Automatic conversion script
Id: cif_fix_values 3008 2015-01-20 13:52:24Z robertas 
;
_cod_original_cell_volume 2693.9(9)
_cod_original_sg_symbol_H-M C2/c
_cod_database_code 4506558

loop_
_symmetry_equiv_pos_as_xyz
'x, y, z'
'-x, y, -z+1/2'
'x+1/2, y+1/2, z'
'-x+1/2, y+1/2, -z+1/2'
'-x, -y, -z'
'x, -y, z-1/2'
'-x+1/2, -y+1/2, -z'
'x+1/2, -y+1/2, z-1/2'

loop_
_atom_site_label
_atom_site_type_symbol
_atom_site_fract_x
_atom_site_fract_y
_atom_site_fract_z
_atom_site_U_iso_or_equiv
_atom_site_adp_type
_atom_site_occupancy
_atom_site_symmetry_multiplicity
_atom_site_calc_flag
_atom_site_refinement_flags
C11 C 0.7812(3) 1.2603(10) 0.0141(5) 0.0098(14) Uani 1 1 d .
Cl1 Cl 0.79087(9) 0.6125(4) 0.13799(17) 0.0100(5) Uani 0.75 1 d PU
Cl1' Cl 0.8048(4) 0.5329(13) 0.1645(6) 0.0153(14) Uani 0.25 1 d PU
C10 C 0.6912(3) 0.7324(12) 0.1875(5) 0.0119(14) Uani 1 1 d .
O3 O 0.8092(3) 1.1540(10) 0.2451(4) 0.0225(13) Uani 1 1 d .
Sm1 Sm 0.789911(15) 0.88626(6) 0.13750(3) 0.01263(16) Uani 1 1 d .
O2 O 0.7115(3) 1.1091(9) 0.0299(5) 0.0235(13) Uani 1 1 d .
O4 O 0.7050(2) 0.7192(9) 0.0060(4) 0.0164(12) Uani 1 1 d .
N2 N 0.9155(2) 0.7558(9) -0.0860(4) 0.0090(12) Uani 1 1 d .
H2 H 0.9177 0.7564 -0.1353 0.080 Uiso 1 1 calc .
O1 O 0.8770(2) 0.7904(11) 0.1410(4) 0.0227(14) Uani 1 1 d .
C4 C 1.0217(3) 0.7551(10) 0.0424(5) 0.0090(13) Uani 1 1 d .
C8 C 0.8836(3) 0.7569(10) 0.0075(5) 0.0073(13) Uani 1 1 d .
O5 O 0.7353(2) 0.7992(13) 0.1979(4) 0.0294(17) Uani 1 1 d .
C9 C 0.8501(3) 0.7732(11) 0.0495(5) 0.0112(14) Uani 1 1 d .
N1 N 0.9430(3) 0.7559(8) 0.0680(4) 0.0084(11) Uani 1 1 d U
C7 C 0.8658(3) 0.7561(10) -0.0900(5) 0.0085(13) Uani 1 1 d U
C6 C 0.9606(3) 0.7545(10) 0.0099(5) 0.0085(13) Uani 1 1 d .
C3 C 1.0366(3) 0.7349(14) -0.0232(6) 0.0182(17) Uani 1 1 d .
H3 H 1.0080 0.7200 -0.0899 0.080 Uiso 1 1 calc .
C5 C 1.0661(3) 0.7896(15) 0.1407(6) 0.0205(17) Uani 1 1 d .
H5 H 1.0562 0.8093 0.1845 0.080 Uiso 1 1 calc .
O6 O 0.8195(3) 1.1554(9) 0.0804(5) 0.0210(12) Uani 1 1 d .
N3 N 1.1222(3) 0.7958(12) 0.1752(5) 0.0205(15) Uani 1 1 d .
C2 C 1.0945(3) 0.7371(13) 0.0118(6) 0.0179(17) Uani 1 1 d .
H2A H 1.1055 0.7222 -0.0308 0.080 Uiso 1 1 calc .
C1 C 1.1358(3) 0.7619(13) 0.1114(6) 0.0173(16) Uani 1 1 d .
H1 H 1.1747 0.7548 0.1352 0.080 Uiso 1 1 calc .
O1W O 0.0882(3) 0.3449(13) 0.2557(5) 0.0395(18) Uani 1 1 d .
O2W O 0.0000 0.5389(15) 0.2500 0.029(2) Uiso 1 2 d S
O3W O 0.0000 0.021(3) 0.2500 0.091(6) Uiso 1 2 d S

loop_
_atom_site_aniso_label
_atom_site_aniso_U_11
_atom_site_aniso_U_22
_atom_site_aniso_U_33
_atom_site_aniso_U_23
_atom_site_aniso_U_13
_atom_site_aniso_U_12
C11 0.011(3) 0.013(3) 0.004(3) -0.002(2) 0.003(3) 0.001(2)
Cl1 0.0069(8) 0.0185(9) 0.0086(8) -0.0009(7) 0.0068(6) -0.0004(6)
Cl1' 0.0160(17) 0.0130(17) 0.0159(17) 0.0013(10) 0.0086(11) 0.0007(10)
C10 0.004(3) 0.024(4) 0.007(3) 0.001(3) 0.003(3) 0.003(3)
O3 0.024(3) 0.028(3) 0.015(3) -0.006(2) 0.011(3) 0.000(3)
Sm1 0.0112(2) 0.0158(2) 0.0111(2) -0.00009(13) 0.00651(18) -0.00009(13)
O2 0.020(3) 0.026(4) 0.026(3) 0.006(2) 0.014(3) 0.003(2)
O4 0.005(2) 0.037(3) 0.008(2) -0.004(2) 0.004(2) -0.003(2)
N2 0.003(3) 0.020(3) 0.004(3) 0.000(2) 0.002(2) 0.000(2)
O1 0.009(3) 0.052(4) 0.006(2) 0.000(3) 0.004(2) 0.004(3)
C4 0.002(3) 0.017(4) 0.006(3) -0.001(2) 0.001(3) -0.001(2)
C8 0.004(3) 0.013(3) 0.004(3) 0.002(2) 0.002(2) 0.001(2)
O5 0.007(3) 0.072(5) 0.007(3) 0.001(3) 0.003(2) -0.010(3)
C9 0.007(3) 0.023(4) 0.005(3) 0.000(3) 0.005(3) 0.001(3)
N1 0.0080(14) 0.0096(15) 0.0080(14) 0.0000(9) 0.0049(10) 0.0001(9)
C7 0.0081(15) 0.0098(16) 0.0083(15) -0.0001(9) 0.0053(11) 0.0002(9)
C6 0.002(3) 0.017(4) 0.006(3) 0.000(2) 0.001(3) -0.001(2)
C3 0.005(3) 0.040(5) 0.006(3) -0.003(3) 0.001(3) -0.001(3)
C5 0.010(3) 0.044(5) 0.006(3) -0.001(3) 0.004(3) -0.001(3)
O6 0.018(3) 0.022(3) 0.022(3) 0.002(2) 0.011(2) 0.000(2)
N3 0.011(3) 0.039(4) 0.010(3) 0.002(3) 0.004(3) -0.001(3)
C2 0.010(4) 0.037(5) 0.011(4) -0.007(3) 0.009(3) -0.006(3)
C1 0.004(3) 0.037(5) 0.007(3) -0.001(3) 0.001(3) 0.000(3)
O1W 0.034(4) 0.056(5) 0.024(4) 0.000(3) 0.014(3) 0.010(4)

loop_
_atom_type_symbol
_atom_type_description
_atom_type_scat_dispersion_real
_atom_type_scat_dispersion_imag
_atom_type_scat_source
C C 0.0033 0.0016 'International Tables Vol C Tables 4.2.6.8 and 6.1.1.4'
Sm Sm -0.1638 3.4418 'International Tables Vol C Tables 4.2.6.8 and 6.1.1.4'
N N 0.0061 0.0033 'International Tables Vol C Tables 4.2.6.8 and 6.1.1.4'
O O 0.0106 0.0060 'International Tables Vol C Tables 4.2.6.8 and 6.1.1.4'
Cl Cl 0.1484 0.1585 'International Tables Vol C Tables 4.2.6.8 and 6.1.1.4'
H H 0.0000 0.0000 'International Tables Vol C Tables 4.2.6.8 and 6.1.1.4'

loop_
_geom_angle_atom_site_label_1
_geom_angle_atom_site_label_2
_geom_angle_atom_site_label_3
_geom_angle
_geom_angle_site_symmetry_1
_geom_angle_site_symmetry_3
O6 C11 O2 126.4(7) . 7_675
O6 C11 C11 118.0(8) . 7_675
O2 C11 C11 115.5(8) 7_675 7_675
Cl1' Cl1 Sm1 145.7(7) . .
Cl1 Cl1' Sm1 25.5(5) . .
O5 C10 O3 124.3(7) . 4_645
O5 C10 C7 119.8(7) . 7_665
O3 C10 C7 115.9(7) 4_645 7_665
C10 O3 Sm1 152.0(6) 4_655 .
Cl1 Sm1 O5 75.5(2) . .
Cl1 Sm1 O4 61.61(16) . .
O5 Sm1 O4 73.2(2) . .
Cl1 Sm1 O3 140.57(17) . .
O5 Sm1 O3 79.0(3) . .
O4 Sm1 O3 136.5(2) . .
Cl1 Sm1 O2 130.25(17) . .
O5 Sm1 O2 86.6(2) . .
O4 Sm1 O2 68.9(2) . .
O3 Sm1 O2 76.8(2) . .
Cl1 Sm1 O6 139.44(16) . .
O5 Sm1 O6 144.5(3) . .
O4 Sm1 O6 113.5(2) . .
O3 Sm1 O6 73.3(2) . .
O2 Sm1 O6 66.0(2) . .
Cl1 Sm1 Cl1' 8.78(19) . .
O5 Sm1 Cl1' 75.6(3) . .
O4 Sm1 Cl1' 70.2(2) . .
O3 Sm1 Cl1' 133.4(2) . .
O2 Sm1 Cl1' 138.5(2) . .
O6 Sm1 Cl1' 139.9(2) . .
Cl1 Sm1 O1 73.84(18) . .
O5 Sm1 O1 142.4(2) . .
O4 Sm1 O1 109.6(2) . .
O3 Sm1 O1 112.8(2) . .
O2 Sm1 O1 130.3(2) . .
O6 Sm1 O1 70.7(2) . .
Cl1' Sm1 O1 70.8(2) . .
Cl1 Sm1 O4 73.13(16) . 7_665
O5 Sm1 O4 136.0(2) . 7_665
O4 Sm1 O4 65.0(2) . 7_665
O3 Sm1 O4 142.6(2) . 7_665
O2 Sm1 O4 90.7(2) . 7_665
O6 Sm1 O4 69.5(2) . 7_665
Cl1' Sm1 O4 77.9(2) . 7_665
O1 Sm1 O4 51.05(17) . 7_665
Cl1 Sm1 N3 76.13(19) . 2_755
O5 Sm1 N3 80.7(2) . 2_755
O4 Sm1 N3 134.4(2) . 2_755
O3 Sm1 N3 70.4(2) . 2_755
O2 Sm1 N3 146.5(2) . 2_755
O6 Sm1 N3 109.5(2) . 2_755
Cl1' Sm1 N3 67.4(3) . 2_755
O1 Sm1 N3 71.19(19) . 2_755
O4 Sm1 N3 119.7(2) 7_665 2_755
C11 O2 Sm1 120.5(5) 7_675 .
C9 O4 Sm1 142.6(5) 7_665 .
C9 O4 Sm1 92.1(4) 7_665 7_665
Sm1 O4 Sm1 115.0(2) . 7_665
C6 N2 C7 107.6(6) . .
C6 N2 H2 126.2 . .
C7 N2 H2 126.2 . .
C9 O1 Sm1 95.7(4) . .
C3 C4 C5 117.9(7) . .
C3 C4 C6 122.0(6) . .
C5 C4 C6 120.0(6) . .
N1 C8 C7 108.9(6) . .
N1 C8 C9 120.1(6) . .
C7 C8 C9 130.9(6) . .
C10 O5 Sm1 152.3(5) . .
O1 C9 O4 120.4(7) . 7_665
O1 C9 C8 118.7(6) . .
O4 C9 C8 120.7(6) 7_665 .
C6 N1 C8 106.2(6) . .
N2 C7 C8 105.7(6) . .
N2 C7 C10 119.2(6) . 7_665
C8 C7 C10 134.9(6) . 7_665
N1 C6 N2 111.6(6) . .
N1 C6 C4 125.7(6) . .
N2 C6 C4 122.7(6) . .
C4 C3 C2 119.2(7) . .
C4 C3 H3 120.4 . .
C2 C3 H3 120.4 . .
N3 C5 C4 123.4(7) . .
N3 C5 H5 118.3 . .
C4 C5 H5 118.3 . .
C11 O6 Sm1 118.6(5) . .
C5 N3 C1 117.4(7) . .
C5 N3 Sm1 124.9(5) . 2_755
C1 N3 Sm1 117.6(5) . 2_755
C1 C2 C3 118.7(7) . .
C1 C2 H2A 120.7 . .
C3 C2 H2A 120.7 . .
N3 C1 C2 123.1(7) . .
N3 C1 H1 118.5 . .
C2 C1 H1 118.5 . .

loop_
_geom_bond_atom_site_label_1
_geom_bond_atom_site_label_2
_geom_bond_distance
_geom_bond_site_symmetry_2
C11 O6 1.247(10) .
C11 O2 1.261(10) 7_675
C11 C11 1.545(14) 7_675
Cl1 Cl1' 0.679(8) .
Cl1 Sm1 1.918(3) .
Cl1' Sm1 2.509(9) .
C10 O5 1.244(10) .
C10 O3 1.258(10) 4_645
C10 C7 1.491(10) 7_665
O3 C10 1.258(10) 4_655
O3 Sm1 2.430(6) .
Sm1 O5 2.356(6) .
Sm1 O4 2.421(6) .
Sm1 O2 2.446(6) .
Sm1 O6 2.465(6) .
Sm1 O1 2.517(6) .
Sm1 O4 2.584(5) 7_665
Sm1 N3 2.715(7) 2_755
O2 C11 1.261(10) 7_675
O4 C9 1.275(9) 7_665
O4 Sm1 2.584(5) 7_665
N2 C6 1.353(9) .
N2 C7 1.364(9) .
N2 H2 0.8600 .
O1 C9 1.259(9) .
C4 C3 1.384(10) .
C4 C5 1.396(10) .
C4 C6 1.480(9) .
C8 N1 1.371(9) .
C8 C7 1.397(10) .
C8 C9 1.468(9) .
C9 O4 1.275(9) 7_665
N1 C6 1.319(9) .
C7 C10 1.491(10) 7_665
C3 C2 1.385(10) .
C3 H3 0.9300 .
C5 N3 1.338(10) .
C5 H5 0.9300 .
N3 C1 1.342(10) .
N3 Sm1 2.715(7) 2_755
C2 C1 1.383(11) .
C2 H2A 0.9300 .
C1 H1 0.9300 .
